data_4342242
loop_
_publ_author_name
'Kosaka, Wataru'
'Morita, Takaumi'
'Yokoyama, Taiga'
'Zhang, Jun'
'Miyasaka, Hitoshi'

_publ_section_title
;
 Fully Electron-Transferred Donor/Acceptor Layered Frameworks with
 TCNQ(2-).
;
_journal_issue 4
_journal_name_full 'Inorganic chemistry'
_journal_page_first 1518
_journal_page_last 1527
_journal_paper_doi 10.1021/ic502513p
_journal_volume 54
_journal_year 2015
_chemical_formula_moiety 'C90 H46 Cl2 F28 N4 O16 Ru4'
_chemical_formula_sum 'C90 H46 Cl2 F28 N4 O16 Ru4'
_chemical_formula_weight 2446.51
_space_group_crystal_system triclinic
_space_group_IT_number 2
_space_group_name_Hall '-P 1'
_space_group_name_H-M_alt 'P -1'
_symmetry_space_group_name_Hall '-P 1'
_symmetry_space_group_name_H-M 'P -1'
_atom_sites_solution_hydrogens geom
_atom_sites_solution_primary direct
_atom_sites_solution_secondary difmap
_cell_angle_alpha 74.464(18)
_cell_angle_beta 79.95(3)
_cell_angle_gamma 78.36(3)
_cell_formula_units_Z 1
_cell_length_a 10.146(4)
_cell_length_b 14.690(6)
_cell_length_c 16.296(7)
_cell_measurement_reflns_used 6016
_cell_measurement_temperature 103
_cell_measurement_theta_max 27.50
_cell_measurement_theta_min 3.01
_cell_volume 2273.2(16)
_computing_cell_refinement CrystalClear
_computing_data_collection 'CrystalClear (Rigaku Inc., 2008)'
_computing_data_reduction CrystalClear
_computing_molecular_graphics 'CrystalStructure 4.1'
_computing_publication_material 'CrystalStructure 4.1 (Rigaku, 2014)'
_computing_structure_refinement 'SHELXL97 (Sheldrick, 2008)'
_computing_structure_solution 'SHELXS97 (Sheldrick, 2008)'
_diffrn_ambient_temperature 103
_diffrn_detector_area_resol_mean 7.314
_diffrn_measured_fraction_theta_full 0.973
_diffrn_measured_fraction_theta_max 0.973
_diffrn_measurement_device_type 'Rigaku Saturn70'
_diffrn_measurement_method \w
_diffrn_radiation_type 'Mo K\a'
_diffrn_radiation_wavelength 0.71075
_diffrn_reflns_av_R_equivalents 0.0603
_diffrn_reflns_Laue_measured_fraction_full 0.000
_diffrn_reflns_Laue_measured_fraction_max 0.000
_diffrn_reflns_limit_h_max 12
_diffrn_reflns_limit_h_min -10
_diffrn_reflns_limit_k_max 17
_diffrn_reflns_limit_k_min -17
_diffrn_reflns_limit_l_max 19
_diffrn_reflns_limit_l_min -16
_diffrn_reflns_number 14938
_diffrn_reflns_point_group_measured_fraction_full 0.000
_diffrn_reflns_point_group_measured_fraction_max 0.000
_diffrn_reflns_theta_full 25.000
_diffrn_reflns_theta_max 25.000
_diffrn_reflns_theta_min 4.083
_diffrn_standards_number 0
_exptl_absorpt_coefficient_mu 0.837
_exptl_absorpt_correction_T_max 0.983
_exptl_absorpt_correction_T_min 0.786
_exptl_absorpt_correction_type multi-scan
_exptl_absorpt_process_details 'REQAB (Rigaku, 1998)'
_exptl_crystal_colour green
_exptl_crystal_density_diffrn 1.787
_exptl_crystal_density_method 'not measured'
_exptl_crystal_description block
_exptl_crystal_F_000 1204.00
_exptl_crystal_size_max 0.051
_exptl_crystal_size_mid 0.041
_exptl_crystal_size_min 0.020
_refine_diff_density_max 3.90
_refine_diff_density_min -1.00
_refine_ls_extinction_method none
_refine_ls_goodness_of_fit_ref 1.052
_refine_ls_hydrogen_treatment constr
_refine_ls_number_parameters 721
_refine_ls_number_reflns 7785
_refine_ls_number_restraints 141
_refine_ls_R_factor_all 0.1376
_refine_ls_R_factor_gt 0.0900
_refine_ls_shift/su_max 0.001
_refine_ls_structure_factor_coef Fsqd
_refine_ls_weighting_details 'w = 1/[\s^2^(Fo^2^)+(0.1622P)^2^+0.0000P] where P=(Fo^2^+2Fc^2^)/3'
_refine_ls_weighting_scheme calc
_refine_ls_wR_factor_gt 0.2272
_refine_ls_wR_factor_ref 0.2823
_reflns_number_gt 4558
_reflns_number_total 7785
_reflns_threshold_expression F^2^>2.0\s(F^2^)
_cod_data_source_file ic502513p_si_004.cif
_cod_data_source_block '_oCF3-F4-pCl'
_cod_depositor_comments 'Adding full bibliography for 4342238--4342248.cif.'
_cod_original_cell_volume 2273.0(17)
_cod_database_code 4342242

loop_
_symmetry_equiv_pos_site_id
_space_group_symop_operation_xyz
1 +X,+Y,+Z
2 -X,-Y,-Z

loop_
_atom_site_label
_atom_site_type_symbol
_atom_site_fract_x
_atom_site_fract_y
_atom_site_fract_z
_atom_site_U_iso_or_equiv
_atom_site_adp_type
_atom_site_occupancy
_atom_site_site_symmetry_multiplicity
_atom_site_calc_flag
_atom_site_refinement_flags
Ru(1) Ru 1.01654(8) 0.99601(6) 0.06881(5) 0.0353(3) Uani 1 2 d .
Ru(2) Ru 1.02066(8) 0.57441(6) 0.46158(5) 0.0331(3) Uani 1 2 d .
Cl(1) Cl 0.6500(6) 0.8624(5) 0.7156(3) 0.0945(18) Uani 0.75 2 d .
Cl(2) Cl 0.3348(17) 1.1948(11) 0.4174(10) 0.063(4) Uani 0.25 2 d .
F(1) F 0.8139(7) 0.7577(5) 0.0108(4) 0.0562(17) Uani 1 2 d .
F(2) F 0.6785(8) 0.8360(6) -0.0850(4) 0.0619(19) Uani 1 2 d .
F(3) F 0.6423(8) 0.6996(6) -0.0033(5) 0.072(2) Uani 1 2 d .
F(4) F 0.6462(7) 1.1634(5) 0.1140(4) 0.0616(19) Uani 1 2 d .
F(5) F 0.7538(9) 1.2251(6) 0.1840(4) 0.076(2) Uani 1 2 d .
F(6) F 0.5496(9) 1.2854(6) 0.1618(5) 0.088(3) Uani 1 2 d .
F(7) F 1.0273(7) 1.1010(4) 0.3345(4) 0.0539(18) Uani 1 2 d .
F(8) F 1.0154(7) 0.8071(4) 0.5425(4) 0.0505(16) Uani 1 2 d .
F(9) F 0.6900(8) 0.5612(6) 0.6949(5) 0.070(2) Uani 1 2 d .
F(10) F 0.4862(11) 0.5522(8) 0.7603(6) 0.122(4) Uani 1 2 d .
F(11) F 0.5936(8) 0.4412(6) 0.7006(6) 0.082(3) Uani 1 2 d .
F(12) F 1.2606(6) 0.4250(5) 0.6915(4) 0.0533(17) Uani 1 2 d .
F(13) F 1.1393(7) 0.3373(5) 0.7915(5) 0.0611(19) Uani 1 2 d .
F(14) F 1.2992(7) 0.3893(6) 0.8237(5) 0.070(2) Uani 1 2 d .
O(1) O 0.8348(7) 0.9492(5) 0.1118(4) 0.0391(17) Uani 1 2 d .
O(2) O 0.8040(7) 0.9570(5) -0.0228(4) 0.0375(16) Uani 1 2 d .
O(3) O 0.9230(7) 1.1332(5) 0.0571(4) 0.0380(16) Uani 1 2 d .
O(4) O 0.8898(7) 1.1402(5) -0.0774(4) 0.0394(17) Uani 1 2 d .
O(5) O 0.8194(7) 0.6241(5) 0.4745(4) 0.0392(17) Uani 1 2 d .
O(6) O 0.7800(7) 0.4777(5) 0.5512(4) 0.0406(17) Uani 1 2 d .
O(7) O 1.0367(6) 0.6033(5) 0.5749(4) 0.0356(15) Uani 1 2 d .
O(8) O 0.9975(7) 0.4555(5) 0.6515(4) 0.0420(17) Uani 1 2 d .
N(1) N 1.0504(8) 0.9779(6) 0.2036(5) 0.036(2) Uani 1 2 d .
N(2) N 1.0635(9) 0.7205(7) 0.3902(5) 0.041(2) Uani 1 2 d .
C(1) C 0.7674(11) 0.9373(8) 0.0574(7) 0.041(2) Uani 1 2 d .
C(2) C 0.6372(11) 0.9018(8) 0.0917(7) 0.045(3) Uani 1 2 d .
C(3) C 0.5967(10) 0.8303(9) 0.0626(7) 0.042(3) Uani 1 2 d .
C(4) C 0.6845(14) 0.7783(9) -0.0036(8) 0.058(3) Uani 1 2 d .
C(5) C 0.4696(14) 0.7991(10) 0.1000(8) 0.066(4) Uani 1 2 d .
C(6) C 0.3848(13) 0.8428(10) 0.1587(8) 0.058(3) Uani 1 2 d .
C(7) C 0.4264(12) 0.9124(10) 0.1857(8) 0.061(4) Uani 1 2 d .
C(8) C 0.5511(13) 0.9429(9) 0.1523(7) 0.055(3) Uani 1 2 d .
C(9) C 0.8766(11) 1.1752(8) -0.0118(6) 0.037(2) Uani 1 2 d .
C(10) C 0.8046(11) 1.2791(8) -0.0219(7) 0.042(3) Uani 1 2 d .
C(11) C 0.7169(12) 1.3102(8) 0.0439(7) 0.045(3) Uani 1 2 d .
C(12) C 0.6699(12) 1.2454(9) 0.1262(8) 0.052(3) Uani 1 2 d .
C(13) C 0.6598(12) 1.4067(9) 0.0309(8) 0.053(3) Uani 1 2 d .
C(14) C 0.6972(12) 1.4718(8) -0.0486(8) 0.052(3) Uani 1 2 d .
C(15) C 0.7856(13) 1.4406(9) -0.1135(8) 0.059(3) Uani 1 2 d .
C(16) C 0.8339(11) 1.3422(8) -0.0999(7) 0.047(3) Uani 1 2 d .
C(17) C 1.0481(11) 0.9469(7) 0.2752(6) 0.034(2) Uani 1 2 d .
C(18) C 1.0478(10) 0.8999(7) 0.3633(5) 0.032(2) Uani 1 2 d .
C(19) C 1.0541(11) 0.8016(7) 0.3793(6) 0.034(2) Uani 1 2 d .
C(20) C 1.0233(10) 0.9496(7) 0.4327(6) 0.034(2) Uani 1 2 d .
C(21) C 1.0143(11) 1.0494(7) 0.4146(6) 0.040(3) Uani 1 2 d .
C(22) C 1.0079(11) 0.9046(7) 0.5179(7) 0.041(2) Uani 1 2 d .
C(23) C 0.7374(10) 0.5670(8) 0.5183(7) 0.039(2) Uani 1 2 d .
C(24) C 0.5914(12) 0.6060(9) 0.5312(10) 0.059(3) Uani 1 2 d .
C(25) C 0.5118(13) 0.5921(10) 0.6096(10) 0.058(3) Uani 1 2 d .
C(26) C 0.5690(16) 0.5350(12) 0.6886(10) 0.077(5) Uani 1 2 d .
C(27) C 0.3747(19) 0.6344(14) 0.6157(16) 0.112(8) Uani 1 2 d .
C(28) C 0.317(2) 0.6863(17) 0.535(2) 0.122(9) Uani 1 2 d .
C(29) C 0.3945(19) 0.6971(15) 0.4606(16) 0.106(7) Uani 1 2 d .
C(30) C 0.5332(12) 0.6610(11) 0.4566(11) 0.073(4) Uani 1 2 d .
C(31) C 1.0212(10) 0.5430(8) 0.6435(7) 0.037(2) Uani 1 2 d .
C(32) C 1.0325(11) 0.5679(7) 0.7239(6) 0.034(2) Uani 1 2 d .
C(33) C 1.1084(12) 0.5042(8) 0.7881(6) 0.045(3) Uani 1 2 d .
C(34) C 1.2003(14) 0.4144(10) 0.7760(8) 0.059(3) Uani 1 2 d .
C(35) C 1.1021(12) 0.5272(9) 0.8673(7) 0.050(3) Uani 1 2 d .
C(36) C 1.0161(14) 0.6159(10) 0.8809(9) 0.060(4) Uani 1 2 d .
C(37) C 0.9568(13) 0.6743(8) 0.8187(7) 0.050(3) Uani 1 2 d .
C(38) C 0.9574(12) 0.6522(9) 0.7375(7) 0.047(3) Uani 1 2 d .
C(39) C 0.6694(18) 0.9021(13) 0.6050(11) 0.057(3) Uani 0.75 2 d .
C(40) C 0.694(2) 0.8376(16) 0.5540(15) 0.059(3) Uani 0.75 2 d .
C(41) C 0.7044(17) 0.8720(13) 0.4659(12) 0.058(3) Uani 0.75 2 d .
C(42) C 0.6946(18) 0.9663(15) 0.4252(12) 0.064(3) Uani 0.75 2 d .
C(43) C 0.6661(19) 1.0356(14) 0.4774(12) 0.067(3) Uani 0.75 2 d .
C(44) C 0.6574(19) 1.0036(15) 0.5647(14) 0.060(3) Uani 0.75 2 d .
C(45) C 0.7125(19) 1.005(2) 0.3258(16) 0.069(5) Uani 0.75 2 d .
C(46) C 0.672(6) 1.024(5) 0.335(4) 0.052(6) Uani 0.25 2 d .
C(47) C 0.560(5) 1.112(4) 0.344(3) 0.052(6) Uani 0.25 2 d .
C(48) C 0.429(5) 1.098(4) 0.398(3) 0.053(5) Uani 0.25 2 d .
C(49) C 0.388(6) 1.011(4) 0.417(4) 0.049(5) Uani 0.25 2 d .
C(50) C 0.481(5) 0.930(3) 0.397(3) 0.049(5) Uani 0.25 2 d .
C(51) C 0.614(5) 0.937(3) 0.364(3) 0.050(5) Uani 0.25 2 d .
C(52) C 0.714(4) 0.842(3) 0.337(2) 0.032(6) Uani 0.25 2 d .
H(5) H 0.44396 0.74809 0.08406 0.0786 Uiso 1 2 calc R
H(6) H 0.29796 0.82517 0.18049 0.0697 Uiso 1 2 calc R
H(7) H 0.36891 0.94039 0.22817 0.0733 Uiso 1 2 calc R
H(8) H 0.57652 0.99192 0.17131 0.0655 Uiso 1 2 calc R
H(13) H 0.59667 1.42912 0.07435 0.0634 Uiso 1 2 calc R
H(14) H 0.66025 1.53792 -0.05684 0.0624 Uiso 1 2 calc R
H(15) H 0.81276 1.48412 -0.16551 0.0712 Uiso 1 2 calc R
H(16) H 0.88844 1.31805 -0.14552 0.0568 Uiso 1 2 calc R
H(27) H 0.32042 0.6302 0.66989 0.1348 Uiso 1 2 calc R
H(28) H 0.22248 0.71154 0.5365 0.1463 Uiso 1 2 calc R
H(29) H 0.35629 0.72981 0.40928 0.1267 Uiso 1 2 calc R
H(30) H 0.58942 0.6734 0.40305 0.0874 Uiso 1 2 calc R
H(35) H 1.15239 0.48601 0.91091 0.0597 Uiso 1 2 calc R
H(36) H 1.00402 0.63052 0.93539 0.0721 Uiso 1 2 calc R
H(37) H 0.91031 0.73483 0.8268 0.0596 Uiso 1 2 calc R
H(38) H 0.90704 0.69506 0.69468 0.0562 Uiso 1 2 calc R

loop_
_atom_site_aniso_label
_atom_site_aniso_U_11
_atom_site_aniso_U_22
_atom_site_aniso_U_33
_atom_site_aniso_U_12
_atom_site_aniso_U_13
_atom_site_aniso_U_23
Ru(1) 0.0546(6) 0.0332(5) 0.0187(4) -0.0059(4) -0.0040(4) -0.0084(3)
Ru(2) 0.0489(5) 0.0259(5) 0.0237(5) -0.0039(4) -0.0032(4) -0.0071(3)
Cl(1) 0.106(4) 0.099(5) 0.059(3) 0.014(3) -0.006(3) -0.010(3)
Cl(2) 0.075(9) 0.047(8) 0.065(9) -0.013(6) -0.006(7) -0.011(6)
F(1) 0.056(4) 0.045(4) 0.064(5) -0.000(3) -0.001(3) -0.015(3)
F(2) 0.087(5) 0.066(5) 0.036(4) -0.012(4) -0.011(3) -0.016(3)
F(3) 0.095(6) 0.073(6) 0.064(5) -0.036(5) 0.006(4) -0.038(4)
F(4) 0.085(5) 0.043(4) 0.051(4) -0.022(4) 0.017(4) -0.009(3)
F(5) 0.134(7) 0.055(5) 0.038(4) -0.019(5) -0.007(4) -0.010(4)
F(6) 0.111(6) 0.059(5) 0.073(5) 0.002(5) 0.048(5) -0.028(4)
F(7) 0.106(5) 0.032(4) 0.022(3) -0.004(3) -0.005(3) -0.011(3)
F(8) 0.100(5) 0.021(3) 0.027(3) -0.005(3) -0.007(3) -0.005(3)
F(9) 0.086(5) 0.074(6) 0.058(5) -0.024(4) 0.003(4) -0.028(4)
F(10) 0.156(9) 0.107(9) 0.088(7) -0.035(7) 0.080(7) -0.049(6)
F(11) 0.088(6) 0.069(6) 0.085(6) -0.022(5) 0.026(5) -0.029(5)
F(12) 0.060(4) 0.049(4) 0.044(4) 0.003(3) -0.004(3) -0.010(3)
F(13) 0.068(4) 0.051(5) 0.061(5) -0.016(4) -0.001(3) -0.009(4)
F(14) 0.067(4) 0.080(6) 0.060(5) 0.011(4) -0.028(4) -0.015(4)
O(1) 0.048(4) 0.042(5) 0.028(4) -0.017(3) -0.001(3) -0.006(3)
O(2) 0.049(4) 0.035(4) 0.029(4) -0.012(3) -0.001(3) -0.008(3)
O(3) 0.058(4) 0.026(4) 0.027(4) -0.004(3) -0.003(3) -0.005(3)
O(4) 0.062(5) 0.036(4) 0.019(3) -0.008(3) -0.001(3) -0.008(3)
O(5) 0.056(4) 0.024(4) 0.038(4) 0.007(3) -0.020(3) -0.009(3)
O(6) 0.053(4) 0.032(4) 0.036(4) -0.011(3) -0.002(3) -0.007(3)
O(7) 0.042(4) 0.043(4) 0.031(3) -0.013(3) 0.008(3) -0.027(3)
O(8) 0.056(4) 0.054(4) 0.033(4) -0.021(3) 0.006(3) -0.037(3)
N(1) 0.050(5) 0.038(5) 0.020(5) -0.012(4) 0.006(4) -0.012(4)
N(2) 0.057(5) 0.040(6) 0.028(5) -0.004(4) -0.013(4) -0.007(4)
C(1) 0.061(7) 0.031(6) 0.032(6) -0.004(5) -0.017(5) -0.007(4)
C(2) 0.048(6) 0.045(7) 0.037(6) -0.011(5) 0.006(5) -0.009(5)
C(3) 0.045(6) 0.057(8) 0.032(6) -0.008(5) 0.000(5) -0.029(5)
C(4) 0.078(9) 0.047(8) 0.054(8) -0.027(7) -0.010(7) -0.008(6)
C(5) 0.087(10) 0.060(9) 0.056(8) -0.014(7) -0.005(7) -0.026(7)
C(6) 0.051(7) 0.063(9) 0.065(9) -0.017(6) -0.005(6) -0.019(7)
C(7) 0.052(7) 0.082(10) 0.051(8) -0.007(7) 0.011(6) -0.034(7)
C(8) 0.078(9) 0.049(8) 0.044(7) -0.027(6) 0.004(6) -0.017(6)
C(9) 0.051(6) 0.034(6) 0.029(5) -0.020(5) -0.006(4) -0.002(5)
C(10) 0.048(6) 0.028(6) 0.040(6) 0.001(5) 0.000(5) 0.000(5)
C(11) 0.064(7) 0.034(6) 0.042(6) -0.009(5) -0.001(5) -0.019(5)
C(12) 0.061(7) 0.043(7) 0.055(8) -0.004(6) 0.009(6) -0.030(6)
C(13) 0.057(7) 0.050(8) 0.057(8) -0.010(6) -0.007(6) -0.020(6)
C(14) 0.063(7) 0.026(6) 0.062(8) -0.008(5) -0.010(6) 0.001(5)
C(15) 0.075(8) 0.032(7) 0.056(8) 0.007(6) -0.001(6) -0.001(6)
C(16) 0.057(7) 0.042(7) 0.036(6) -0.000(5) -0.006(5) -0.002(5)
C(17) 0.056(6) 0.033(6) 0.021(5) -0.019(5) -0.005(4) -0.011(4)
C(18) 0.053(6) 0.023(5) 0.013(4) -0.007(4) 0.002(4) 0.001(4)
C(19) 0.057(6) 0.029(6) 0.022(5) -0.007(5) -0.011(4) -0.013(4)
C(20) 0.058(6) 0.017(5) 0.028(5) -0.010(4) -0.004(4) -0.007(4)
C(21) 0.074(7) 0.028(6) 0.014(5) 0.002(5) -0.007(5) -0.006(4)
C(22) 0.067(7) 0.020(5) 0.035(6) -0.005(5) -0.004(5) -0.011(4)
C(23) 0.041(6) 0.044(7) 0.040(6) -0.009(5) -0.003(5) -0.023(5)
C(24) 0.051(7) 0.040(7) 0.092(11) -0.002(6) -0.004(7) -0.036(7)
C(25) 0.052(7) 0.048(8) 0.086(10) -0.009(6) -0.004(7) -0.039(7)
C(26) 0.079(10) 0.074(11) 0.084(11) -0.045(9) 0.046(9) -0.042(9)
C(27) 0.091(13) 0.074(13) 0.18(2) -0.045(11) 0.065(14) -0.068(14)
C(28) 0.078(13) 0.087(16) 0.23(3) 0.006(11) -0.040(16) -0.090(19)
C(29) 0.074(12) 0.105(16) 0.15(2) 0.012(11) -0.052(12) -0.048(15)
C(30) 0.045(7) 0.073(10) 0.117(13) 0.014(7) -0.035(7) -0.053(10)
C(31) 0.042(4) 0.040(5) 0.039(4) -0.010(4) -0.001(4) -0.023(4)
C(32) 0.060(6) 0.029(6) 0.016(5) -0.014(5) -0.002(4) -0.007(4)
C(33) 0.065(7) 0.043(7) 0.023(5) -0.014(5) -0.007(5) 0.002(5)
C(34) 0.071(8) 0.058(9) 0.050(8) -0.020(7) -0.017(6) -0.004(6)
C(35) 0.060(7) 0.058(8) 0.033(6) -0.024(6) -0.004(5) -0.004(6)
C(36) 0.076(9) 0.061(9) 0.057(8) -0.031(7) 0.002(7) -0.030(7)
C(37) 0.082(8) 0.033(6) 0.036(6) -0.006(6) -0.008(6) -0.014(5)
C(38) 0.062(7) 0.047(7) 0.035(6) -0.013(6) -0.013(5) -0.008(5)
C(39) 0.052(7) 0.057(7) 0.060(6) -0.007(6) -0.003(6) -0.016(5)
C(40) 0.060(7) 0.055(7) 0.062(6) -0.016(7) 0.000(7) -0.016(5)
C(41) 0.060(7) 0.059(7) 0.061(6) -0.017(6) -0.010(6) -0.016(5)
C(42) 0.059(6) 0.071(7) 0.058(6) -0.006(6) -0.007(6) -0.012(5)
C(43) 0.070(7) 0.061(7) 0.066(6) -0.005(6) -0.006(7) -0.012(5)
C(44) 0.061(8) 0.058(7) 0.062(6) -0.005(7) -0.016(7) -0.016(5)
C(45) 0.052(9) 0.085(10) 0.056(7) 0.003(8) -0.002(8) -0.008(7)
C(46) 0.061(11) 0.043(11) 0.044(12) -0.019(8) 0.005(10) 0.001(10)
C(47) 0.063(11) 0.044(10) 0.048(11) -0.022(8) 0.002(9) -0.004(9)
C(48) 0.062(10) 0.045(9) 0.053(10) -0.019(8) -0.001(8) -0.007(8)
C(49) 0.054(11) 0.041(9) 0.047(11) -0.016(8) 0.002(10) -0.003(9)
C(50) 0.055(11) 0.042(10) 0.043(11) -0.015(9) 0.006(10) -0.003(10)
C(51) 0.056(11) 0.044(10) 0.043(11) -0.016(9) 0.007(9) -0.000(9)
C(52) 0.043(14) 0.048(13) 0.010(13) -0.020(11) -0.006(12) -0.007(12)

loop_
_atom_type_symbol
_atom_type_description
_atom_type_scat_dispersion_real
_atom_type_scat_dispersion_imag
_atom_type_scat_source
C C 0.0033 0.0016
;
International Tables for Crystallography
(Vol. C, Tables 4.2.6.8 and 6.1.1.4)
;
H H 0.0000 0.0000
;
International Tables for Crystallography
(Vol. C, Table 6.1.1.4)
;
N N 0.0061 0.0033
;
International Tables for Crystallography
(Vol. C, Tables 4.2.6.8 and 6.1.1.4)
;
O O 0.0106 0.0060
;
International Tables for Crystallography
(Vol. C, Tables 4.2.6.8 and 6.1.1.4)
;
F F 0.0171 0.0103
;
International Tables for Crystallography
(Vol. C, Tables 4.2.6.8 and 6.1.1.4)
;
Cl Cl 0.1484 0.1585
;
International Tables for Crystallography
(Vol. C, Tables 4.2.6.8 and 6.1.1.4)
;
Ru Ru -1.2594 0.8363
;
International Tables for Crystallography
(Vol. C, Tables 4.2.6.8 and 6.1.1.4)
;

loop_
_geom_angle_atom_site_label_1
_geom_angle_atom_site_label_2
_geom_angle_atom_site_label_3
_geom_angle
_geom_angle_publ_flag
_geom_angle_site_symmetry_1
_geom_angle_site_symmetry_3
Ru(1) Ru(1) O(1) 88.9(2) yes 2_775 .
Ru(1) Ru(1) O(2) 89.5(2) yes 2_775 2_775
Ru(1) Ru(1) O(3) 90.1(2) yes 2_775 .
Ru(1) Ru(1) O(4) 88.5(2) yes 2_775 2_775
Ru(1) Ru(1) N(1) 176.3(2) yes 2_775 .
O(1) Ru(1) O(2) 178.4(3) yes . 2_775
O(1) Ru(1) O(3) 90.4(3) yes . .
O(1) Ru(1) O(4) 90.0(3) yes . 2_775
O(1) Ru(1) N(1) 89.8(3) yes . .
O(2) Ru(1) O(3) 89.5(3) yes 2_775 .
O(2) Ru(1) O(4) 90.1(3) yes 2_775 2_775
O(2) Ru(1) N(1) 91.8(3) yes 2_775 .
O(3) Ru(1) O(4) 178.6(3) yes . 2_775
O(3) Ru(1) N(1) 93.4(3) yes . .
O(4) Ru(1) N(1) 87.9(3) yes 2_775 .
Ru(2) Ru(2) O(5) 89.73(19) yes 2_766 .
Ru(2) Ru(2) O(6) 89.3(2) yes 2_766 2_766
Ru(2) Ru(2) O(7) 87.9(2) yes 2_766 .
Ru(2) Ru(2) O(8) 91.5(2) yes 2_766 2_766
Ru(2) Ru(2) N(2) 178.1(3) yes 2_766 .
O(5) Ru(2) O(6) 178.8(3) yes . 2_766
O(5) Ru(2) O(7) 90.7(3) yes . .
O(5) Ru(2) O(8) 88.8(3) yes . 2_766
O(5) Ru(2) N(2) 90.8(3) yes . .
O(6) Ru(2) O(7) 89.8(3) yes 2_766 .
O(6) Ru(2) O(8) 90.6(3) yes 2_766 2_766
O(6) Ru(2) N(2) 90.3(3) yes 2_766 .
O(7) Ru(2) O(8) 179.3(3) yes . 2_766
O(7) Ru(2) N(2) 90.3(3) yes . .
O(8) Ru(2) N(2) 90.3(3) yes 2_766 .
Cl(2) Cl(1) C(39) 38.6(8) yes 2_676 .
Cl(2) Cl(1) C(48) 40.2(15) yes 2_676 2_676
C(39) Cl(1) C(48) 29.7(16) yes . 2_676
Cl(1) Cl(2) C(39) 43.2(8) yes 2_676 2_676
Cl(1) Cl(2) C(41) 128.7(11) yes 2_676 2_676
Cl(1) Cl(2) C(48) 55(2) yes 2_676 .
C(39) Cl(2) C(41) 85.7(11) yes 2_676 2_676
C(39) Cl(2) C(48) 37(2) yes 2_676 .
C(41) Cl(2) C(48) 89.4(18) yes 2_676 .
Ru(1) O(1) C(1) 118.8(6) yes . .
Ru(1) O(2) C(1) 119.2(8) yes 2_775 .
Ru(1) O(3) C(9) 117.3(7) yes . .
Ru(1) O(4) C(9) 118.5(6) yes 2_775 .
Ru(2) O(5) C(23) 119.1(6) yes . .
Ru(2) O(6) C(23) 120.1(6) yes 2_766 .
Ru(2) O(7) C(31) 120.8(8) yes . .
Ru(2) O(8) C(31) 114.6(6) yes 2_766 .
Ru(1) N(1) C(17) 159.7(10) yes . .
Ru(2) N(2) C(19) 154.9(7) yes . .
O(1) C(1) O(2) 123.6(10) yes . .
O(1) C(1) C(2) 116.8(9) yes . .
O(2) C(1) C(2) 119.5(11) yes . .
C(1) C(2) C(3) 122.5(10) yes . .
C(1) C(2) C(8) 118.1(12) yes . .
C(3) C(2) C(8) 119.4(11) yes . .
C(2) C(3) C(4) 124.2(10) yes . .
C(2) C(3) C(5) 118.9(11) yes . .
C(4) C(3) C(5) 116.8(12) yes . .
F(1) C(4) F(2) 108.0(10) yes . .
F(1) C(4) F(3) 109.5(10) yes . .
F(1) C(4) C(3) 110.5(12) yes . .
F(2) C(4) F(3) 106.5(12) yes . .
F(2) C(4) C(3) 109.9(9) yes . .
F(3) C(4) C(3) 112.3(10) yes . .
C(3) C(5) C(6) 120.2(15) yes . .
C(5) C(6) C(7) 119.6(13) yes . .
C(6) C(7) C(8) 121.7(12) yes . .
C(2) C(8) C(7) 120.0(14) yes . .
O(3) C(9) O(4) 125.4(9) yes . .
O(3) C(9) C(10) 118.1(10) yes . .
O(4) C(9) C(10) 116.4(8) yes . .
C(9) C(10) C(11) 122.4(8) yes . .
C(9) C(10) C(16) 116.7(9) yes . .
C(11) C(10) C(16) 120.8(10) yes . .
C(10) C(11) C(12) 123.9(10) yes . .
C(10) C(11) C(13) 118.9(9) yes . .
C(12) C(11) C(13) 116.9(10) yes . .
F(4) C(12) F(5) 109.3(9) yes . .
F(4) C(12) F(6) 104.7(10) yes . .
F(4) C(12) C(11) 111.6(11) yes . .
F(5) C(12) F(6) 106.6(11) yes . .
F(5) C(12) C(11) 113.5(11) yes . .
F(6) C(12) C(11) 110.7(9) yes . .
C(11) C(13) C(14) 119.4(11) yes . .
C(13) C(14) C(15) 121.3(11) yes . .
C(14) C(15) C(16) 117.4(10) yes . .
C(10) C(16) C(15) 121.8(11) yes . .
N(1) C(17) C(18) 174.9(12) yes . .
C(17) C(18) C(19) 113.3(9) yes . .
C(17) C(18) C(20) 124.1(9) yes . .
C(19) C(18) C(20) 122.1(8) yes . .
N(2) C(19) C(18) 177.4(10) yes . .
C(18) C(20) C(21) 120.9(8) yes . .
C(18) C(20) C(22) 123.9(9) yes . .
C(21) C(20) C(22) 115.2(10) yes . .
F(7) C(21) C(20) 120.8(9) yes . .
F(7) C(21) C(22) 119.3(9) yes . 2_776
C(20) C(21) C(22) 119.9(8) yes . 2_776
F(8) C(22) C(20) 119.9(10) yes . .
F(8) C(22) C(21) 115.2(8) yes . 2_776
C(20) C(22) C(21) 124.9(10) yes . 2_776
O(5) C(23) O(6) 121.7(9) yes . .
O(5) C(23) C(24) 118.3(9) yes . .
O(6) C(23) C(24) 119.9(10) yes . .
C(23) C(24) C(25) 124.1(12) yes . .
C(23) C(24) C(30) 116.2(11) yes . .
C(25) C(24) C(30) 119.7(11) yes . .
C(24) C(25) C(26) 121.1(11) yes . .
C(24) C(25) C(27) 119.9(15) yes . .
C(26) C(25) C(27) 119.0(15) yes . .
F(9) C(26) F(10) 103.9(14) yes . .
F(9) C(26) F(11) 105.8(11) yes . .
F(9) C(26) C(25) 111.7(12) yes . .
F(10) C(26) F(11) 105.4(12) yes . .
F(10) C(26) C(25) 111.2(12) yes . .
F(11) C(26) C(25) 117.7(16) yes . .
C(25) C(27) C(28) 118.1(19) yes . .
C(27) C(28) C(29) 120.4(19) yes . .
C(28) C(29) C(30) 121(2) yes . .
C(24) C(30) C(29) 121.0(15) yes . .
O(7) C(31) O(8) 125.1(11) yes . .
O(7) C(31) C(32) 118.7(11) yes . .
O(8) C(31) C(32) 116.2(8) yes . .
C(31) C(32) C(33) 122.2(9) yes . .
C(31) C(32) C(38) 116.9(9) yes . .
C(33) C(32) C(38) 120.7(10) yes . .
C(32) C(33) C(34) 124.0(11) yes . .
C(32) C(33) C(35) 119.3(10) yes . .
C(34) C(33) C(35) 116.6(10) yes . .
F(12) C(34) F(13) 104.3(11) yes . .
F(12) C(34) F(14) 106.6(10) yes . .
F(12) C(34) C(33) 110.8(9) yes . .
F(13) C(34) F(14) 106.2(10) yes . .
F(13) C(34) C(33) 115.1(11) yes . .
F(14) C(34) C(33) 113.1(13) yes . .
C(33) C(35) C(36) 118.4(10) yes . .
C(35) C(36) C(37) 119.8(13) yes . .
C(36) C(37) C(38) 123.3(12) yes . .
C(32) C(38) C(37) 118.1(10) yes . .
Cl(1) C(39) Cl(2) 98.2(11) yes . 2_676
Cl(1) C(39) C(40) 120.4(14) yes . .
Cl(1) C(39) C(44) 120.4(16) yes . .
Cl(1) C(39) C(48) 92(3) yes . 2_676
Cl(1) C(39) C(49) 110(3) yes . 2_676
Cl(2) C(39) C(40) 24.2(11) yes 2_676 .
Cl(2) C(39) C(44) 139.8(18) yes 2_676 .
Cl(2) C(39) C(48) 74(3) yes 2_676 2_676
Cl(2) C(39) C(49) 137(4) yes 2_676 2_676
C(40) C(39) C(44) 119.2(18) yes . .
C(40) C(39) C(48) 84(4) yes . 2_676
C(40) C(39) C(49) 125(3) yes . 2_676
C(44) C(39) C(48) 92(3) yes . 2_676
C(44) C(39) C(49) 22(3) yes . 2_676
C(48) C(39) C(49) 73(4) yes 2_676 2_676
C(39) C(40) C(41) 118.9(19) yes . .
C(39) C(40) C(48) 38(2) yes . 2_676
C(41) C(40) C(48) 111(2) yes . 2_676
Cl(2) C(41) C(40) 13.3(13) yes 2_676 .
Cl(2) C(41) C(42) 133.5(17) yes 2_676 .
Cl(2) C(41) C(51) 140.8(17) yes 2_676 .
C(40) C(41) C(42) 124(2) yes . .
C(40) C(41) C(51) 148.3(19) yes . .
C(42) C(41) C(51) 53.4(19) yes . .
C(41) C(42) C(43) 118.1(17) yes . .
C(41) C(42) C(45) 124(2) yes . .
C(41) C(42) C(46) 135(4) yes . .
C(41) C(42) C(51) 83(2) yes . .
C(43) C(42) C(45) 117.8(18) yes . .
C(43) C(42) C(46) 105(3) yes . .
C(43) C(42) C(51) 135(2) yes . .
C(45) C(42) C(46) 18(2) yes . .
C(45) C(42) C(51) 57(2) yes . .
C(46) C(42) C(51) 56(3) yes . .
C(42) C(43) C(44) 119.0(18) yes . .
C(42) C(43) C(49) 114(3) yes . 2_676
C(44) C(43) C(49) 16(2) yes . 2_676
C(39) C(44) C(43) 121(2) yes . .
C(39) C(44) C(48) 34.2(18) yes . 2_676
C(39) C(44) C(49) 61(6) yes . 2_676
C(39) C(44) C(50) 114(2) yes . 2_676
C(43) C(44) C(48) 111(3) yes . 2_676
C(43) C(44) C(49) 120(7) yes . 2_676
C(43) C(44) C(50) 105(2) yes . 2_676
C(48) C(44) C(49) 33(7) yes 2_676 2_676
C(48) C(44) C(50) 89(3) yes 2_676 2_676
C(49) C(44) C(50) 56(7) yes 2_676 2_676
C(42) C(45) C(47) 86.7(18) yes . .
C(42) C(45) C(51) 63(2) yes . .
C(47) C(45) C(51) 88(2) yes . .
C(42) C(46) C(47) 108(5) yes . .
C(42) C(46) C(51) 65(3) yes . .
C(47) C(46) C(51) 110(5) yes . .
C(45) C(47) C(46) 4(2) yes . .
C(45) C(47) C(48) 125(4) yes . .
C(46) C(47) C(48) 121(4) yes . .
Cl(1) C(48) Cl(2) 85(2) yes 2_676 .
Cl(1) C(48) C(39) 58(3) yes 2_676 2_676
Cl(1) C(48) C(40) 94(2) yes 2_676 2_676
Cl(1) C(48) C(44) 92(3) yes 2_676 2_676
Cl(1) C(48) C(47) 85(3) yes 2_676 .
Cl(1) C(48) C(49) 91(4) yes 2_676 .
Cl(2) C(48) C(39) 69(3) yes . 2_676
Cl(2) C(48) C(40) 23.0(12) yes . 2_676
Cl(2) C(48) C(44) 112(3) yes . 2_676
Cl(2) C(48) C(47) 116(4) yes . .
Cl(2) C(48) C(49) 125(4) yes . .
C(39) C(48) C(40) 58(3) yes 2_676 2_676
C(39) C(48) C(44) 53(3) yes 2_676 2_676
C(39) C(48) C(47) 143(5) yes 2_676 .
C(39) C(48) C(49) 62(4) yes 2_676 .
C(40) C(48) C(44) 91(3) yes 2_676 2_676
C(40) C(48) C(47) 137(4) yes 2_676 .
C(40) C(48) C(49) 103(4) yes 2_676 .
C(44) C(48) C(47) 132(4) yes 2_676 .
C(44) C(48) C(49) 13(2) yes 2_676 .
C(47) C(48) C(49) 119(5) yes . .
C(39) C(49) C(43) 109(4) yes 2_676 2_676
C(39) C(49) C(44) 97(7) yes 2_676 2_676
C(39) C(49) C(48) 45(3) yes 2_676 .
C(39) C(49) C(50) 151(5) yes 2_676 .
C(43) C(49) C(44) 43(6) yes 2_676 2_676
C(43) C(49) C(48) 116(5) yes 2_676 .
C(43) C(49) C(50) 100(3) yes 2_676 .
C(44) C(49) C(48) 134(9) yes 2_676 .
C(44) C(49) C(50) 105(8) yes 2_676 .
C(48) C(49) C(50) 120(5) yes . .
C(44) C(50) C(49) 19(3) yes 2_676 .
C(44) C(50) C(51) 139(4) yes 2_676 .
C(49) C(50) C(51) 121(5) yes . .
C(41) C(51) C(42) 43.5(15) yes . .
C(41) C(51) C(45) 96(3) yes . .
C(41) C(51) C(46) 101(4) yes . .
C(41) C(51) C(50) 100(3) yes . .
C(41) C(51) C(52) 76(2) yes . .
C(42) C(51) C(45) 61(2) yes . .
C(42) C(51) C(46) 60(4) yes . .
C(42) C(51) C(50) 113(4) yes . .
C(42) C(51) C(52) 105(3) yes . .
C(45) C(51) C(46) 19(3) yes . .
C(45) C(51) C(50) 145(4) yes . .
C(45) C(51) C(52) 96(3) yes . .
C(46) C(51) C(50) 126(5) yes . .
C(46) C(51) C(52) 114(4) yes . .
C(50) C(51) C(52) 118(4) yes . .
C(3) C(5) H(5) 119.895 no . .
C(6) C(5) H(5) 119.882 no . .
C(5) C(6) H(6) 120.226 no . .
C(7) C(6) H(6) 120.215 no . .
C(6) C(7) H(7) 119.136 no . .
C(8) C(7) H(7) 119.136 no . .
C(2) C(8) H(8) 120.002 no . .
C(7) C(8) H(8) 120.005 no . .
C(11) C(13) H(13) 120.301 no . .
C(14) C(13) H(13) 120.305 no . .
C(13) C(14) H(14) 119.334 no . .
C(15) C(14) H(14) 119.327 no . .
C(14) C(15) H(15) 121.285 no . .
C(16) C(15) H(15) 121.280 no . .
C(10) C(16) H(16) 119.086 no . .
C(15) C(16) H(16) 119.081 no . .
C(25) C(27) H(27) 120.947 no . .
C(28) C(27) H(27) 120.937 no . .
C(27) C(28) H(28) 119.808 no . .
C(29) C(28) H(28) 119.793 no . .
C(28) C(29) H(29) 119.719 no . .
C(30) C(29) H(29) 119.729 no . .
C(24) C(30) H(30) 119.498 no . .
C(29) C(30) H(30) 119.489 no . .
C(33) C(35) H(35) 120.811 no . .
C(36) C(35) H(35) 120.816 no . .
C(35) C(36) H(36) 120.101 no . .
C(37) C(36) H(36) 120.096 no . .
C(36) C(37) H(37) 118.357 no . .
C(38) C(37) H(37) 118.344 no . .
C(32) C(38) H(38) 120.955 no . .
C(37) C(38) H(38) 120.945 no . .

loop_
_geom_bond_atom_site_label_1
_geom_bond_atom_site_label_2
_geom_bond_distance
_geom_bond_publ_flag
_geom_bond_site_symmetry_2
Ru(1) Ru(1) 2.2938(16) yes 2_775
Ru(1) O(1) 2.041(7) yes .
Ru(1) O(2) 2.027(7) yes 2_775
Ru(1) O(3) 2.021(7) yes .
Ru(1) O(4) 2.014(7) yes 2_775
Ru(1) N(1) 2.220(9) yes .
Ru(2) Ru(2) 2.2898(15) yes 2_766
Ru(2) O(5) 2.019(7) yes .
Ru(2) O(6) 2.009(7) yes 2_766
Ru(2) O(7) 2.041(8) yes .
Ru(2) O(8) 2.052(8) yes 2_766
Ru(2) N(2) 2.238(9) yes .
Cl(1) Cl(2) 2.50(2) yes 2_676
Cl(1) C(39) 1.727(18) yes .
Cl(1) C(48) 2.04(5) yes 2_676
Cl(2) C(39) 1.57(3) yes 2_676
Cl(2) C(41) 1.91(2) yes 2_676
Cl(2) C(48) 1.62(5) yes .
F(1) C(4) 1.334(16) yes .
F(2) C(4) 1.374(13) yes .
F(3) C(4) 1.309(18) yes .
F(4) C(12) 1.345(17) yes .
F(5) C(12) 1.314(16) yes .
F(6) C(12) 1.348(14) yes .
F(7) C(21) 1.322(10) yes .
F(8) C(22) 1.370(12) yes .
F(9) C(26) 1.39(2) yes .
F(10) C(26) 1.366(19) yes .
F(11) C(26) 1.317(19) yes .
F(12) C(34) 1.386(14) yes .
F(13) C(34) 1.343(17) yes .
F(14) C(34) 1.311(16) yes .
O(1) C(1) 1.275(15) yes .
O(2) C(1) 1.266(12) yes .
O(3) C(9) 1.250(12) yes .
O(4) C(9) 1.280(14) yes .
O(5) C(23) 1.289(13) yes .
O(6) C(23) 1.292(12) yes .
O(7) C(31) 1.235(11) yes .
O(8) C(31) 1.323(15) yes .
N(1) C(17) 1.132(12) yes .
N(2) C(19) 1.144(14) yes .
C(1) C(2) 1.481(16) yes .
C(2) C(3) 1.417(19) yes .
C(2) C(8) 1.382(16) yes .
C(3) C(4) 1.541(17) yes .
C(3) C(5) 1.435(18) yes .
C(5) C(6) 1.373(19) yes .
C(6) C(7) 1.38(2) yes .
C(7) C(8) 1.398(18) yes .
C(9) C(10) 1.533(14) yes .
C(10) C(11) 1.384(15) yes .
C(10) C(16) 1.383(14) yes .
C(11) C(12) 1.486(15) yes .
C(11) C(13) 1.394(16) yes .
C(13) C(14) 1.431(16) yes .
C(14) C(15) 1.377(18) yes .
C(15) C(16) 1.400(17) yes .
C(17) C(18) 1.415(12) yes .
C(18) C(19) 1.386(15) yes .
C(18) C(20) 1.466(15) yes .
C(20) C(21) 1.402(14) yes .
C(20) C(22) 1.365(13) yes .
C(21) C(22) 1.403(16) yes 2_776
C(23) C(24) 1.476(15) yes .
C(24) C(25) 1.376(19) yes .
C(24) C(30) 1.42(2) yes .
C(25) C(26) 1.48(2) yes .
C(25) C(27) 1.40(2) yes .
C(27) C(28) 1.49(4) yes .
C(28) C(29) 1.31(4) yes .
C(29) C(30) 1.40(2) yes .
C(31) C(32) 1.480(16) yes .
C(32) C(33) 1.425(14) yes .
C(32) C(38) 1.368(15) yes .
C(33) C(34) 1.492(18) yes .
C(33) C(35) 1.407(17) yes .
C(35) C(36) 1.462(18) yes .
C(36) C(37) 1.290(17) yes .
C(37) C(38) 1.444(18) yes .
C(39) C(40) 1.38(3) yes .
C(39) C(44) 1.45(3) yes .
C(39) C(48) 1.01(6) yes 2_676
C(39) C(49) 1.27(6) yes 2_676
C(40) C(41) 1.38(3) yes .
C(40) C(48) 1.62(5) yes 2_676
C(41) C(42) 1.36(3) yes .
C(41) C(51) 1.96(5) yes .
C(42) C(43) 1.45(3) yes .
C(42) C(45) 1.56(3) yes .
C(42) C(46) 1.51(7) yes .
C(42) C(51) 1.58(6) yes .
C(43) C(44) 1.37(3) yes .
C(43) C(49) 1.72(6) yes 2_676
C(44) C(48) 1.80(6) yes 2_676
C(44) C(49) 0.56(6) yes 2_676
C(44) C(50) 1.67(5) yes 2_676
C(45) C(47) 2.01(5) yes .
C(45) C(51) 1.49(5) yes .
C(46) C(47) 1.55(8) yes .
C(46) C(51) 1.45(9) yes .
C(47) C(48) 1.48(7) yes .
C(48) C(49) 1.37(9) yes .
C(49) C(50) 1.43(7) yes .
C(50) C(51) 1.38(6) yes .
C(51) C(52) 1.66(6) yes .
C(5) H(5) 0.950 no .
C(6) H(6) 0.950 no .
C(7) H(7) 0.950 no .
C(8) H(8) 0.950 no .
C(13) H(13) 0.950 no .
C(14) H(14) 0.950 no .
C(15) H(15) 0.950 no .
C(16) H(16) 0.950 no .
C(27) H(27) 0.950 no .
C(28) H(28) 0.950 no .
C(29) H(29) 0.950 no .
C(30) H(30) 0.950 no .
C(35) H(35) 0.950 no .
C(36) H(36) 0.950 no .
C(37) H(37) 0.950 no .
C(38) H(38) 0.950 no .

loop_
_geom_contact_atom_site_label_1
_geom_contact_atom_site_label_2
_geom_contact_distance
_geom_contact_publ_flag
_geom_contact_site_symmetry_2
Cl(1) C(46) 3.49(6) no 2_676
Cl(1) C(50) 3.27(4) no 2_676
Cl(2) C(43) 3.36(2) no 2_676
F(1) F(13) 3.227(10) no 2_766
F(1) F(14) 3.171(9) no 2_766
F(1) O(2) 2.814(10) no .
F(1) O(3) 3.265(10) no 2_775
F(1) C(1) 2.864(14) no .
F(1) C(2) 2.928(13) no .
F(1) C(5) 3.540(15) no .
F(1) C(9) 3.480(14) no 2_775
F(2) O(2) 2.852(12) no .
F(2) C(1) 3.397(16) no .
F(2) C(2) 3.211(15) no .
F(2) C(5) 3.352(14) no .
F(3) F(14) 2.978(11) no 2_766
F(3) C(5) 2.700(16) no .
F(4) O(1) 3.342(10) no .
F(4) O(3) 2.785(10) no .
F(4) C(8) 3.432(16) no .
F(4) C(9) 2.829(12) no .
F(4) C(10) 2.867(12) no .
F(4) C(13) 3.489(14) no .
F(5) O(3) 2.892(10) no .
F(5) C(9) 3.431(13) no .
F(5) C(10) 3.207(13) no .
F(5) C(13) 3.239(13) no .
F(5) C(36) 3.469(18) no 2_776
F(5) C(37) 3.533(17) no 2_776
F(6) C(13) 2.630(14) no .
F(7) F(8) 2.633(9) no 2_776
F(7) N(1) 3.098(12) no .
F(7) C(17) 2.648(14) no .
F(7) C(18) 2.835(12) no .
F(7) C(22) 3.563(11) no .
F(7) C(37) 3.580(12) no 2_776
F(7) C(38) 3.525(14) no 2_776
F(8) O(7) 2.868(10) no .
F(8) N(2) 3.007(12) no .
F(8) C(18) 2.866(10) no .
F(8) C(19) 2.641(11) no .
F(8) C(38) 3.410(11) no .
F(9) O(5) 3.541(10) no .
F(9) O(6) 2.856(11) no .
F(9) O(8) 3.241(10) no .
F(9) C(23) 2.814(14) no .
F(9) C(24) 2.877(18) no .
F(9) C(27) 3.52(2) no .
F(9) C(31) 3.292(13) no .
F(9) C(38) 3.499(17) no .
F(10) C(27) 2.67(3) no .
F(11) O(6) 2.810(10) no .
F(11) C(23) 3.317(13) no .
F(11) C(24) 3.147(15) no .
F(11) C(27) 3.37(2) no .
F(12) O(5) 3.248(11) no 2_766
F(12) O(7) 3.475(9) no .
F(12) O(8) 2.778(10) no .
F(12) C(23) 3.387(13) no 2_766
F(12) C(30) 3.256(17) no 2_766
F(12) C(31) 2.785(11) no .
F(12) C(32) 2.872(11) no .
F(12) C(35) 3.573(14) no .
F(13) O(8) 2.881(10) no .
F(13) C(31) 3.468(11) no .
F(13) C(32) 3.286(12) no .
F(13) C(35) 3.272(16) no .
F(14) C(3) 3.326(13) no 2_766
F(14) C(4) 3.289(13) no 2_766
F(14) C(5) 3.356(15) no 2_766
F(14) C(35) 2.692(14) no .
O(1) C(3) 3.558(16) no .
O(1) C(8) 2.853(15) no .
O(1) C(9) 3.456(12) no .
O(1) C(9) 3.512(12) no 2_775
O(2) C(3) 2.999(13) no .
O(2) C(4) 3.028(17) no .
O(2) C(8) 3.481(13) no .
O(2) C(9) 3.486(15) no .
O(2) C(9) 3.479(12) no 2_775
O(3) C(1) 3.550(15) no .
O(3) C(1) 3.478(12) no 2_775
O(3) C(11) 2.973(12) no .
O(3) C(12) 2.976(13) no .
O(3) C(16) 3.502(12) no .
O(4) C(1) 3.505(12) no .
O(4) C(1) 3.478(13) no 2_775
O(4) C(11) 3.589(14) no .
O(4) C(16) 2.840(14) no .
O(5) C(25) 3.529(14) no .
O(5) C(30) 2.896(15) no .
O(5) C(31) 3.524(13) no .
O(5) C(31) 3.491(14) no 2_766
O(6) C(25) 3.040(14) no .
O(6) C(26) 2.985(17) no .
O(6) C(30) 3.506(15) no .
O(6) C(31) 3.489(15) no .
O(6) C(31) 3.502(12) no 2_766
O(7) C(23) 3.499(14) no .
O(7) C(23) 3.511(13) no 2_766
O(7) C(33) 3.531(12) no .
O(7) C(38) 2.869(14) no .
O(8) C(23) 3.565(13) no .
O(8) C(23) 3.542(12) no 2_766
O(8) C(33) 2.963(16) no .
O(8) C(34) 3.001(16) no .
O(8) C(38) 3.460(16) no .
N(1) C(19) 3.307(11) no .
N(2) C(17) 3.339(13) no .
N(2) C(20) 3.546(15) no .
C(1) C(4) 3.08(2) no .
C(2) C(6) 2.814(17) no .
C(3) C(7) 2.777(17) no .
C(5) C(8) 2.79(2) no .
C(9) C(12) 3.041(16) no .
C(10) C(14) 2.766(15) no .
C(11) C(15) 2.832(15) no .
C(13) C(16) 2.766(17) no .
C(13) C(35) 3.57(2) no 2_776
C(17) C(21) 2.983(16) no .
C(19) C(22) 2.964(16) no .
C(20) C(20) 2.884(16) no 2_776
C(21) C(21) 2.767(12) no 2_776
C(22) C(22) 2.682(15) no 2_776
C(23) C(26) 2.967(18) no .
C(24) C(28) 2.80(2) no .
C(25) C(29) 2.82(3) no .
C(27) C(30) 2.78(3) no .
C(31) C(34) 3.054(16) no .
C(32) C(36) 2.801(19) no .
C(33) C(37) 2.776(17) no .
C(35) C(38) 2.814(15) no .
C(39) C(42) 2.81(3) no .
C(39) C(46) 3.46(6) no 2_676
C(39) C(51) 3.39(5) no 2_676
C(40) C(43) 2.82(3) no .
C(40) C(50) 3.45(5) no .
C(40) C(52) 3.50(4) no .
C(41) C(44) 2.75(3) no .
C(41) C(49) 3.54(6) no .
C(41) C(49) 2.82(7) no 2_676
C(42) C(44) 3.49(3) no 2_676
C(42) C(48) 3.01(5) no .
C(42) C(48) 2.92(5) no 2_676
C(42) C(49) 3.07(6) no .
C(43) C(47) 2.48(5) no .
C(43) C(48) 2.80(6) no .
C(43) C(49) 3.26(7) no .
C(43) C(50) 3.28(6) no .
C(43) C(51) 3.53(5) no 2_676
C(44) C(46) 3.51(7) no 2_676
C(45) C(49) 3.36(6) no .
C(46) C(49) 2.98(8) no .
C(47) C(50) 2.82(7) no .
C(48) C(50) 3.51(8) no 2_676
C(48) C(51) 2.83(7) no .
Cl(1) F(2) 3.225(9) no 1_556
Cl(1) F(6) 3.293(10) no 2_676
Cl(1) F(7) 3.350(10) no 2_776
Cl(2) F(8) 3.503(19) no 2_676
Cl(2) F(9) 3.541(17) no 2_676
Cl(2) O(5) 3.534(19) no 2_676
Cl(2) C(24) 3.50(2) no 2_676
F(1) C(36) 3.486(16) no 1_554
F(2) Cl(1) 3.225(9) no 1_554
F(2) F(4) 3.406(11) no 2_675
F(3) F(6) 3.433(13) no 2_675
F(3) C(14) 3.534(16) no 1_545
F(4) F(2) 3.406(11) no 2_675
F(5) C(45) 3.49(3) no .
F(5) C(46) 3.45(6) no .
F(5) C(47) 3.26(5) no .
F(6) Cl(1) 3.293(10) no 2_676
F(6) F(3) 3.433(13) no 2_675
F(6) F(10) 2.924(16) no 2_676
F(6) C(47) 3.36(4) no .
F(7) Cl(1) 3.350(10) no 2_776
F(7) C(39) 3.38(2) no 2_776
F(8) Cl(2) 3.503(19) no 2_676
F(8) C(28) 3.21(2) no 1_655
F(8) C(39) 3.584(18) no .
F(8) C(40) 3.18(2) no .
F(8) C(41) 3.456(19) no .
F(9) Cl(2) 3.541(17) no 2_676
F(9) C(15) 3.351(15) no 1_546
F(10) F(6) 2.924(16) no 2_676
F(10) F(14) 3.196(15) no 1_455
F(11) F(12) 3.465(11) no 1_455
F(11) F(14) 3.396(11) no 1_455
F(12) F(11) 3.465(11) no 1_655
F(12) C(27) 3.35(2) no 1_655
F(13) C(16) 3.286(13) no 1_546
F(14) F(10) 3.196(15) no 1_655
F(14) F(11) 3.396(11) no 1_655
O(2) C(6) 3.597(13) no 2_675
O(4) C(6) 3.226(16) no 2_675
O(5) Cl(2) 3.534(19) no 2_676
O(5) C(41) 3.56(2) no .
O(5) C(52) 3.47(4) no .
O(6) C(28) 3.46(3) no 2_666
O(6) C(29) 3.46(3) no 2_666
O(7) C(28) 3.21(2) no 1_655
C(6) O(2) 3.597(13) no 2_675
C(6) O(4) 3.226(16) no 2_675
C(8) C(51) 3.59(5) no .
C(8) C(52) 3.51(4) no .
C(14) F(3) 3.534(16) no 1_565
C(15) F(9) 3.351(15) no 1_564
C(15) C(33) 3.573(17) no 1_564
C(16) F(13) 3.286(13) no 1_564
C(17) C(45) 3.35(2) no .
C(18) C(42) 3.559(19) no .
C(18) C(45) 3.52(2) no .
C(19) C(52) 3.54(4) no .
C(20) C(41) 3.55(2) no .
C(20) C(42) 3.32(2) no .
C(20) C(44) 3.45(2) no 2_776
C(21) C(39) 3.37(2) no 2_776
C(21) C(43) 3.53(2) no .
C(21) C(44) 3.32(2) no 2_776
C(22) C(39) 3.48(2) no .
C(22) C(40) 3.43(3) no .
C(22) C(41) 3.49(2) no .
C(22) C(44) 3.59(2) no .
C(24) Cl(2) 3.50(2) no 2_676
C(27) F(12) 3.35(2) no 1_455
C(28) F(8) 3.21(2) no 1_455
C(28) O(6) 3.46(3) no 2_666
C(28) O(7) 3.21(2) no 1_455
C(29) O(6) 3.46(3) no 2_666
C(29) C(50) 3.54(6) no .
C(30) C(52) 3.49(4) no .
C(33) C(15) 3.573(17) no 1_546
C(36) F(1) 3.486(16) no 1_556
C(39) F(7) 3.38(2) no 2_776
C(39) F(8) 3.584(18) no .
C(39) C(21) 3.37(2) no 2_776
C(39) C(22) 3.48(2) no .
C(40) F(8) 3.18(2) no .
C(40) C(22) 3.43(3) no .
C(41) F(8) 3.456(19) no .
C(41) O(5) 3.56(2) no .
C(41) C(20) 3.55(2) no .
C(41) C(22) 3.49(2) no .
C(42) C(18) 3.559(19) no .
C(42) C(20) 3.32(2) no .
C(43) C(21) 3.53(2) no .
C(44) C(20) 3.45(2) no 2_776
C(44) C(21) 3.32(2) no 2_776
C(44) C(22) 3.59(2) no .
C(45) F(5) 3.49(3) no .
C(45) C(17) 3.35(2) no .
C(45) C(18) 3.52(2) no .
C(46) F(5) 3.45(6) no .
C(47) F(5) 3.26(5) no .
C(47) F(6) 3.36(4) no .
C(50) C(29) 3.54(6) no .
C(51) C(8) 3.59(5) no .
C(52) O(5) 3.47(4) no .
C(52) C(8) 3.51(4) no .
C(52) C(19) 3.54(4) no .
C(52) C(30) 3.49(4) no .
F(1) H(35) 3.4317 no 2_766
F(2) H(5) 3.4599 no .
F(3) H(5) 2.3552 no .
F(3) H(35) 3.2628 no 2_766
F(4) H(8) 2.6351 no .
F(5) H(13) 3.3030 no .
F(5) H(36) 3.5415 no 2_776
F(5) H(37) 3.5404 no 2_776
F(6) H(13) 2.2967 no .
F(7) H(37) 3.1249 no 2_776
F(7) H(38) 3.0944 no 2_776
F(8) H(38) 2.7672 no .
F(9) H(38) 3.2337 no .
F(10) H(27) 2.3443 no .
F(11) H(27) 3.5030 no .
F(12) H(30) 2.5035 no 2_766
F(13) H(35) 3.3254 no .
F(14) H(5) 3.2773 no 2_766
F(14) H(35) 2.3962 no .
O(1) H(8) 2.6411 no .
O(4) H(16) 2.5485 no .
O(5) H(30) 2.6721 no .
O(7) H(38) 2.6756 no .
C(1) H(8) 2.5995 no .
C(2) H(5) 3.3141 no .
C(2) H(7) 3.2583 no .
C(3) H(6) 3.2964 no .
C(3) H(8) 3.2789 no .
C(4) H(5) 2.6603 no .
C(5) H(7) 3.2306 no .
C(6) H(8) 3.2752 no .
C(7) H(5) 3.2354 no .
C(8) H(6) 3.2792 no .
C(9) H(16) 2.5935 no .
C(10) H(13) 3.2539 no .
C(10) H(15) 3.2884 no .
C(10) H(36) 3.2437 no 2_776
C(11) H(14) 3.2908 no .
C(11) H(16) 3.2536 no .
C(11) H(36) 3.2214 no 2_776
C(12) H(13) 2.5964 no .
C(13) H(15) 3.3123 no .
C(13) H(35) 3.1076 no 2_776
C(13) H(36) 3.4604 no 2_776
C(14) H(16) 3.2297 no .
C(14) H(35) 3.1738 no 2_776
C(15) H(13) 3.2987 no .
C(16) H(14) 3.2359 no .
C(16) H(36) 3.5256 no 2_776
C(23) H(30) 2.5866 no .
C(24) H(27) 3.2653 no .
C(24) H(29) 3.3029 no .
C(25) H(28) 3.3370 no .
C(25) H(30) 3.2678 no .
C(26) H(27) 2.6507 no .
C(27) H(29) 3.3015 no .
C(28) H(30) 3.1981 no .
C(29) H(27) 3.2821 no .
C(30) H(28) 3.2137 no .
C(31) H(38) 2.5773 no .
C(32) H(35) 3.3098 no .
C(32) H(37) 3.2574 no .
C(33) H(36) 3.3216 no .
C(33) H(38) 3.2923 no .
C(34) H(35) 2.6152 no .
C(35) H(13) 3.5766 no 2_776
C(35) H(37) 3.2404 no .
C(36) H(38) 3.2480 no .
C(37) H(35) 3.2317 no .
C(38) H(36) 3.2630 no .
H(5) H(6) 2.3258 no .
H(6) H(7) 2.3190 no .
H(7) H(8) 2.3356 no .
H(13) H(14) 2.3760 no .
H(13) H(35) 3.1223 no 2_776
H(14) H(15) 2.3356 no .
H(14) H(35) 3.2018 no 2_776
H(15) H(16) 2.3563 no .
H(27) H(28) 2.4542 no .
H(28) H(29) 2.2539 no .
H(29) H(30) 2.3370 no .
H(35) H(36) 2.4261 no .
H(36) H(37) 2.2203 no .
H(37) H(38) 2.3842 no .
Cl(1) H(7) 3.2261 no 2_676
Cl(1) H(8) 3.4509 no 2_676
Cl(1) H(37) 3.4099 no .
Cl(1) H(38) 3.2422 no .
Cl(2) H(38) 3.2170 no 2_676
F(1) H(36) 2.7695 no 1_554
F(1) H(37) 3.0728 no 1_554
F(2) H(7) 3.4796 no 2_675
F(2) H(8) 3.4328 no 2_675
F(2) H(37) 2.8913 no 1_554
F(3) H(14) 2.7053 no 1_545
F(3) H(37) 3.5357 no 1_554
F(4) H(5) 3.3535 no 2_675
F(5) H(27) 3.4920 no 2_676
F(6) H(14) 3.2953 no 2_685
F(8) H(28) 2.2822 no 1_655
F(9) H(15) 2.6547 no 1_546
F(10) H(13) 2.7485 no 2_676
F(10) H(15) 3.5847 no 1_546
F(11) H(29) 3.3695 no 2_666
F(12) H(27) 3.1102 no 1_655
F(13) H(16) 2.6140 no 1_546
O(4) H(5) 3.4581 no 2_675
O(4) H(6) 2.6414 no 2_675
O(6) H(28) 3.4554 no 2_666
O(6) H(29) 3.4579 no 2_666
O(7) H(28) 2.5960 no 1_655
O(8) H(15) 3.3136 no 1_546
O(8) H(16) 3.5050 no 1_546
N(1) H(6) 3.0550 no 1_655
N(1) H(7) 3.2434 no 1_655
N(2) H(28) 3.0649 no 1_655
N(2) H(29) 3.0745 no 1_655
C(4) H(37) 3.3816 no 1_554
C(9) H(5) 3.5184 no 2_675
C(9) H(6) 3.5211 no 2_675
C(10) H(5) 3.0095 no 2_675
C(11) H(5) 3.2327 no 2_675
C(13) H(13) 3.5122 no 2_685
C(13) H(14) 3.1662 no 2_685
C(14) H(13) 3.0887 no 2_685
C(16) H(5) 3.2933 no 2_675
C(17) H(6) 3.2076 no 1_655
C(17) H(7) 3.1988 no 1_655
C(19) H(28) 3.1672 no 1_655
C(19) H(29) 3.1133 no 1_655
C(22) H(28) 3.1864 no 1_655
C(26) H(15) 3.5609 no 1_546
C(31) H(15) 3.4503 no 1_546
C(31) H(28) 3.4392 no 1_655
C(32) H(15) 2.8726 no 1_546
C(32) H(27) 3.1457 no 1_655
C(33) H(15) 3.0168 no 1_546
C(33) H(27) 3.1649 no 1_655
C(34) H(27) 3.5235 no 1_655
C(35) H(15) 3.2831 no 1_546
C(35) H(36) 3.5592 no 2_767
C(36) H(15) 3.3937 no 1_546
C(37) H(15) 3.3370 no 1_546
C(38) H(15) 3.0515 no 1_546
C(40) H(38) 3.4145 no .
C(45) H(8) 3.1385 no .
C(46) H(8) 3.1767 no .
C(49) H(7) 3.5419 no .
C(50) H(7) 3.1126 no .
C(50) H(8) 3.5558 no .
C(50) H(29) 3.3697 no .
C(51) H(7) 3.5910 no .
C(51) H(8) 3.0956 no .
C(52) H(8) 3.3048 no .
C(52) H(30) 2.8749 no .
H(5) F(4) 3.3535 no 2_675
H(5) O(4) 3.4581 no 2_675
H(5) C(9) 3.5184 no 2_675
H(5) C(10) 3.0095 no 2_675
H(5) C(11) 3.2327 no 2_675
H(5) C(16) 3.2933 no 2_675
H(5) H(16) 3.5977 no 2_675
H(6) O(4) 2.6414 no 2_675
H(6) N(1) 3.0550 no 1_455
H(6) C(9) 3.5211 no 2_675
H(6) C(17) 3.2076 no 1_455
H(6) H(16) 3.3093 no 2_675
H(7) Cl(1) 3.2261 no 2_676
H(7) F(2) 3.4796 no 2_675
H(7) N(1) 3.2434 no 1_455
H(7) C(17) 3.1988 no 1_455
H(7) C(49) 3.5419 no .
H(7) C(50) 3.1126 no .
H(7) C(51) 3.5910 no .
H(8) Cl(1) 3.4509 no 2_676
H(8) F(2) 3.4328 no 2_675
H(8) C(45) 3.1385 no .
H(8) C(46) 3.1767 no .
H(8) C(50) 3.5558 no .
H(8) C(51) 3.0956 no .
H(8) C(52) 3.3048 no .
H(13) F(10) 2.7485 no 2_676
H(13) C(13) 3.5122 no 2_685
H(13) C(14) 3.0887 no 2_685
H(13) H(13) 3.3708 no 2_685
H(13) H(14) 2.6051 no 2_685
H(14) F(3) 2.7053 no 1_565
H(14) F(6) 3.2953 no 2_685
H(14) C(13) 3.1662 no 2_685
H(14) H(13) 2.6051 no 2_685
H(15) F(9) 2.6547 no 1_564
H(15) F(10) 3.5847 no 1_564
H(15) O(8) 3.3136 no 1_564
H(15) C(26) 3.5609 no 1_564
H(15) C(31) 3.4503 no 1_564
H(15) C(32) 2.8726 no 1_564
H(15) C(33) 3.0168 no 1_564
H(15) C(35) 3.2831 no 1_564
H(15) C(36) 3.3937 no 1_564
H(15) C(37) 3.3370 no 1_564
H(15) C(38) 3.0515 no 1_564
H(15) H(38) 3.5158 no 1_564
H(16) F(13) 2.6140 no 1_564
H(16) O(8) 3.5050 no 1_564
H(16) H(5) 3.5977 no 2_675
H(16) H(6) 3.3093 no 2_675
H(27) F(5) 3.4920 no 2_676
H(27) F(12) 3.1102 no 1_455
H(27) C(32) 3.1457 no 1_455
H(27) C(33) 3.1649 no 1_455
H(27) C(34) 3.5235 no 1_455
H(28) F(8) 2.2822 no 1_455
H(28) O(6) 3.4554 no 2_666
H(28) O(7) 2.5960 no 1_455
H(28) N(2) 3.0649 no 1_455
H(28) C(19) 3.1672 no 1_455
H(28) C(22) 3.1864 no 1_455
H(28) C(31) 3.4392 no 1_455
H(29) F(11) 3.3695 no 2_666
H(29) O(6) 3.4579 no 2_666
H(29) N(2) 3.0745 no 1_455
H(29) C(19) 3.1133 no 1_455
H(29) C(50) 3.3697 no .
H(30) C(52) 2.8749 no .
H(35) H(36) 3.0224 no 2_767
H(36) F(1) 2.7695 no 1_556
H(36) C(35) 3.5592 no 2_767
H(36) H(35) 3.0224 no 2_767
H(37) Cl(1) 3.4099 no .
H(37) F(1) 3.0728 no 1_556
H(37) F(2) 2.8913 no 1_556
H(37) F(3) 3.5357 no 1_556
H(37) C(4) 3.3816 no 1_556
H(38) Cl(1) 3.2422 no .
H(38) Cl(2) 3.2170 no 2_676
H(38) C(40) 3.4145 no .
H(38) H(15) 3.5158 no 1_546
